data_7201468
loop_
_publ_author_name
'Guo, Huadong'
'Qiu, Dongfang'
'Guo, Xianmin'
'Batten, Stuart R.'
'Zhang, Hongjie'

_publ_section_title
;
 An unusual 3D polycatenane motif generated by the 2D \\rightarrow 2D
 parallel \\rightarrow 3D parallel interpenetration of (4,4) sheets
;
_journal_issue 12
_journal_name_full CrystEngComm
_journal_page_first 2611
_journal_paper_doi 10.1039/b913747e
_journal_volume 11
_journal_year 2009
_chemical_formula_moiety 'C30 H26 N2 O4 Zn'
_chemical_formula_sum 'C30 H26 N2 O4 Zn'
_chemical_formula_weight 543.90
_chemical_melting_point ?
_chemical_name_systematic
;
?
;
_space_group_IT_number 43
_symmetry_cell_setting orthorhombic
_symmetry_space_group_name_Hall 'F 2 -2d'
_symmetry_space_group_name_H-M 'F d d 2'
_atom_sites_solution_hydrogens geom
_atom_sites_solution_primary direct
_atom_sites_solution_secondary difmap
_audit_creation_method SHELXL-97
_cell_angle_alpha 90.00
_cell_angle_beta 90.00
_cell_angle_gamma 90.00
_cell_formula_units_Z 16
_cell_length_a 16.7937(6)
_cell_length_b 37.6395(14)
_cell_length_c 16.0278(6)
_cell_measurement_reflns_used 4526
_cell_measurement_temperature 293(2)
_cell_measurement_theta_max 26.02
_cell_measurement_theta_min 1.61
_cell_volume 10131.3(6)
_computing_cell_refinement 'Bruker SMART'
_computing_data_collection 'Bruker SMART'
_computing_data_reduction 'Bruker SAINT'
_computing_molecular_graphics SHELXP-97
_computing_publication_material SHELXTL
_computing_structure_refinement 'SHELXL-97 (Sheldrick, 1997)'
_computing_structure_solution 'SHELXS-97 (Sheldrick, 1990)'
_diffrn_ambient_temperature 293(2)
_diffrn_detector_area_resol_mean 9.00cm
_diffrn_measured_fraction_theta_full 1.000
_diffrn_measured_fraction_theta_max 1.000
_diffrn_measurement_device_type 'CCD area detector'
_diffrn_measurement_method 'phi and omega scans'
_diffrn_radiation_monochromator graphite
_diffrn_radiation_source 'fine-focus sealed tube'
_diffrn_radiation_type MoK\a
_diffrn_radiation_wavelength 0.71073
_diffrn_reflns_av_R_equivalents 0.0336
_diffrn_reflns_av_sigmaI/netI 0.0494
_diffrn_reflns_limit_h_max 11
_diffrn_reflns_limit_h_min -20
_diffrn_reflns_limit_k_max 46
_diffrn_reflns_limit_k_min -42
_diffrn_reflns_limit_l_max 19
_diffrn_reflns_limit_l_min -19
_diffrn_reflns_number 13819
_diffrn_reflns_theta_full 26.02
_diffrn_reflns_theta_max 26.02
_diffrn_reflns_theta_min 1.84
_diffrn_standards_decay_% 0
_diffrn_standards_interval_count 0
_diffrn_standards_interval_time .
_diffrn_standards_number 0
_exptl_absorpt_coefficient_mu 1.009
_exptl_absorpt_correction_T_max 0.80
_exptl_absorpt_correction_T_min 0.72
_exptl_absorpt_correction_type empirical
_exptl_absorpt_process_details SADABS
_exptl_crystal_colour colourless
_exptl_crystal_density_diffrn 1.426
_exptl_crystal_density_method 'not measured'
_exptl_crystal_description block
_exptl_crystal_F_000 4512
_exptl_crystal_size_max 0.32
_exptl_crystal_size_mid 0.28
_exptl_crystal_size_min 0.22
_refine_diff_density_max 0.385
_refine_diff_density_min -0.248
_refine_diff_density_rms 0.049
_refine_ls_abs_structure_details 'Flack H D (1983), Acta Cryst. A39, 876-881'
_refine_ls_abs_structure_Flack 0.011(9)
_refine_ls_extinction_method none
_refine_ls_goodness_of_fit_ref 0.981
_refine_ls_hydrogen_treatment constr
_refine_ls_matrix_type full
_refine_ls_number_parameters 334
_refine_ls_number_reflns 4526
_refine_ls_number_restraints 1
_refine_ls_restrained_S_all 0.981
_refine_ls_R_factor_all 0.0422
_refine_ls_R_factor_gt 0.0332
_refine_ls_shift/su_max 0.001
_refine_ls_shift/su_mean 0.000
_refine_ls_structure_factor_coef Fsqd
_refine_ls_weighting_details 'calc w=1/[\s^2^(Fo^2^)+(0.0385P)^2^+0.0000P] where P=(Fo^2^+2Fc^2^)/3'
_refine_ls_weighting_scheme calc
_refine_ls_wR_factor_gt 0.0719
_refine_ls_wR_factor_ref 0.0756
_reflns_number_gt 3897
_reflns_number_total 4526
_reflns_threshold_expression >2sigma(I)
_cod_data_source_file b913747e.txt
_cod_data_source_block a
_cod_depositor_comments
;
The following automatic conversions were performed:

'_chemical_melting_point' value 'not measured' was changed to '?' -
the value is undefined or not given.

Automatic conversion script
Id: cif_fix_values 1646 2011-03-28 12:23:43Z adriana 
;
_cod_original_sg_symbol_H-M Fdd2
_cod_database_code 7201468

loop_
_symmetry_equiv_pos_as_xyz
'x, y, z'
'-x, -y, z'
'-x+1/4, y+1/4, z+1/4'
'x+1/4, -y+1/4, z+1/4'
'x, y+1/2, z+1/2'
'-x, -y+1/2, z+1/2'
'-x+1/4, y+3/4, z+3/4'
'x+1/4, -y+3/4, z+3/4'
'x+1/2, y, z+1/2'
'-x+1/2, -y, z+1/2'
'-x+3/4, y+1/4, z+3/4'
'x+3/4, -y+1/4, z+3/4'
'x+1/2, y+1/2, z'
'-x+1/2, -y+1/2, z'
'-x+3/4, y+3/4, z+1/4'
'x+3/4, -y+3/4, z+1/4'

loop_
_atom_site_label
_atom_site_type_symbol
_atom_site_fract_x
_atom_site_fract_y
_atom_site_fract_z
_atom_site_U_iso_or_equiv
_atom_site_adp_type
_atom_site_occupancy
_atom_site_symmetry_multiplicity
_atom_site_calc_flag
_atom_site_refinement_flags
_atom_site_disorder_assembly
_atom_site_disorder_group
C1 C -0.05363(17) 0.14948(8) 1.35069(18) 0.0369(7) Uani 1 1 d . . .
H1 H -0.0917 0.1664 1.3365 0.044 Uiso 1 1 calc R . .
C2 C 0.01741(18) 0.14759(8) 1.30600(18) 0.0372(7) Uani 1 1 d . . .
C3 C 0.07343(18) 0.12192(8) 1.32793(19) 0.0390(7) Uani 1 1 d . . .
H3 H 0.1209 0.1206 1.2981 0.047 Uiso 1 1 calc R . .
C4 C 0.06041(17) 0.09855(8) 1.3925(2) 0.0391(7) Uani 1 1 d . . .
H4 H 0.0986 0.0816 1.4062 0.047 Uiso 1 1 calc R . .
C5 C -0.00584(19) 0.05425(8) 1.5579(2) 0.0418(8) Uani 1 1 d . . .
H5 H 0.0408 0.0431 1.5408 0.050 Uiso 1 1 calc R . .
C6 C -0.0432(2) 0.04431(7) 1.6311(3) 0.0467(7) Uani 1 1 d . . .
H6 H -0.0211 0.0263 1.6633 0.056 Uiso 1 1 calc R . .
C7 C -0.11321(18) 0.06058(8) 1.65798(19) 0.0414(7) Uani 1 1 d . . .
C8 C -0.14830(18) 0.08641(8) 1.60869(18) 0.0398(7) Uani 1 1 d . . .
H8 H -0.1961 0.0967 1.6250 0.048 Uiso 1 1 calc R . .
C9 C -0.13883(17) 0.12486(8) 1.47447(18) 0.0368(7) Uani 1 1 d . . .
C10 C -0.11228(17) 0.09683(8) 1.53535(17) 0.0366(7) Uani 1 1 d . . .
C11 C -0.03958(17) 0.08141(7) 1.51049(19) 0.0375(7) Uani 1 1 d . . .
C12 C -0.01070(18) 0.10055(7) 1.43696(18) 0.0360(7) Uani 1 1 d . . .
C13 C -0.06765(17) 0.12651(7) 1.41573(18) 0.0353(7) Uani 1 1 d . . .
C14 C -0.1520(2) 0.16069(8) 1.5172(2) 0.0454(8) Uani 1 1 d . . .
H14A H -0.1688 0.1779 1.4766 0.068 Uiso 1 1 calc R . .
H14B H -0.1031 0.1684 1.5426 0.068 Uiso 1 1 calc R . .
H14C H -0.1923 0.1583 1.5593 0.068 Uiso 1 1 calc R . .
C15 C -0.21396(17) 0.11258(9) 1.4277(2) 0.0433(8) Uani 1 1 d . . .
H15A H -0.2300 0.1306 1.3889 0.065 Uiso 1 1 calc R . .
H15B H -0.2561 0.1084 1.4669 0.065 Uiso 1 1 calc R . .
H15C H -0.2026 0.0910 1.3980 0.065 Uiso 1 1 calc R . .
C16 C 0.0347(2) 0.17404(8) 1.2389(2) 0.0389(7) Uani 1 1 d . . .
C17 C 0.0994(2) 0.19906(8) 0.9909(2) 0.0457(8) Uani 1 1 d . . .
C18 C -0.10638(18) 0.25954(8) 1.1187(2) 0.0409(7) Uani 1 1 d . . .
H18 H -0.1104 0.2523 1.1740 0.049 Uiso 1 1 calc R . .
C19 C -0.17055(19) 0.27625(8) 1.08271(18) 0.0388(7) Uani 1 1 d . . .
H19 H -0.2158 0.2807 1.1145 0.047 Uiso 1 1 calc R . .
C20 C -0.16881(17) 0.28651(7) 1.00056(19) 0.0341(6) Uani 1 1 d . . .
C21 C -0.09736(19) 0.28182(9) 0.9601(2) 0.0494(9) Uani 1 1 d . . .
H21 H -0.0913 0.2898 0.9055 0.059 Uiso 1 1 calc R . .
C22 C -0.0350(2) 0.26550(10) 0.9999(2) 0.0513(8) Uani 1 1 d . . .
H22 H 0.0126 0.2628 0.9709 0.062 Uiso 1 1 calc R . .
C23 C 0.25830(18) 0.30061(8) 1.45625(19) 0.0387(7) Uani 1 1 d . . .
H23A H 0.2353 0.2815 1.4236 0.046 Uiso 1 1 calc R . .
H23B H 0.2193 0.3075 1.4979 0.046 Uiso 1 1 calc R . .
C24 C 0.27252(17) 0.33196(7) 1.39924(18) 0.0373(7) Uani 1 1 d . . .
H24A H 0.3117 0.3254 1.3575 0.045 Uiso 1 1 calc R . .
H24B H 0.2944 0.3514 1.4317 0.045 Uiso 1 1 calc R . .
C25 C 0.19734(18) 0.34464(8) 1.35544(18) 0.0398(7) Uani 1 1 d . . .
H25A H 0.1585 0.3519 1.3969 0.048 Uiso 1 1 calc R . .
H25B H 0.2098 0.3652 1.3213 0.048 Uiso 1 1 calc R . .
C26 C 0.06528(18) 0.27111(9) 1.2738(2) 0.0425(8) Uani 1 1 d . . .
H26 H 0.0190 0.2594 1.2900 0.051 Uiso 1 1 calc R . .
C27 C 0.09355(18) 0.29816(9) 1.3239(2) 0.0432(7) Uani 1 1 d . . .
H27 H 0.0667 0.3043 1.3725 0.052 Uiso 1 1 calc R . .
C28 C 0.16198(17) 0.31589(8) 1.30116(18) 0.0342(7) Uani 1 1 d . . .
C29 C 0.19953(17) 0.30531(8) 1.22888(19) 0.0375(7) Uani 1 1 d . . .
H29 H 0.2463 0.3164 1.2119 0.045 Uiso 1 1 calc R . .
C30 C 0.16711(18) 0.27813(7) 1.18164(18) 0.0356(7) Uani 1 1 d . . .
H30 H 0.1927 0.2716 1.1325 0.043 Uiso 1 1 calc R . .
N1 N -0.03895(14) 0.25322(7) 1.07822(16) 0.0380(6) Uani 1 1 d . . .
N2 N 0.10106(14) 0.26092(6) 1.20318(15) 0.0353(6) Uani 1 1 d . . .
O1 O 0.10162(13) 0.17492(6) 1.20488(13) 0.0470(5) Uani 1 1 d . . .
O2 O -0.01968(12) 0.19599(5) 1.21807(14) 0.0447(5) Uani 1 1 d . . .
O3 O 0.03681(15) 0.18449(6) 1.01327(15) 0.0531(6) Uani 1 1 d . . .
O4 O 0.13426(15) 0.22256(6) 1.03506(14) 0.0543(6) Uani 1 1 d . . .
Zn1 Zn 0.05174(2) 0.221227(9) 1.12905(2) 0.03858(11) Uani 1 1 d . . .

loop_
_atom_site_aniso_label
_atom_site_aniso_U_11
_atom_site_aniso_U_22
_atom_site_aniso_U_33
_atom_site_aniso_U_23
_atom_site_aniso_U_13
_atom_site_aniso_U_12
C1 0.0371(17) 0.0338(16) 0.0398(17) -0.0005(13) -0.0152(13) 0.0021(12)
C2 0.0420(17) 0.0319(16) 0.0378(17) -0.0046(13) -0.0129(13) -0.0050(13)
C3 0.0407(17) 0.0343(17) 0.0420(18) -0.0066(14) -0.0061(14) -0.0051(13)
C4 0.0392(16) 0.0308(15) 0.0475(19) -0.0038(14) -0.0150(15) 0.0014(11)
C5 0.0457(19) 0.0298(17) 0.050(2) -0.0010(14) -0.0159(15) 0.0013(13)
C6 0.062(2) 0.0268(14) 0.0513(18) 0.0107(18) -0.0220(18) -0.0078(14)
C7 0.0487(18) 0.0356(17) 0.0399(18) 0.0021(13) -0.0139(14) -0.0095(14)
C8 0.0398(17) 0.0370(16) 0.0425(19) 0.0037(13) -0.0129(14) -0.0064(13)
C9 0.0405(17) 0.0346(16) 0.0352(17) 0.0037(13) -0.0091(13) 0.0019(12)
C10 0.0389(17) 0.0363(17) 0.0347(17) -0.0028(13) -0.0136(13) -0.0052(13)
C11 0.0441(18) 0.0286(15) 0.0397(17) -0.0011(13) -0.0175(14) -0.0050(12)
C12 0.0432(18) 0.0283(15) 0.0367(16) -0.0025(13) -0.0152(13) -0.0045(12)
C13 0.0402(17) 0.0306(15) 0.0352(16) -0.0005(13) -0.0146(13) -0.0014(12)
C14 0.053(2) 0.0403(18) 0.0424(19) 0.0028(15) -0.0053(15) 0.0046(14)
C15 0.0387(17) 0.0456(19) 0.0455(18) 0.0086(15) -0.0149(14) -0.0012(14)
C16 0.0435(19) 0.0376(18) 0.0355(18) -0.0033(14) -0.0112(15) -0.0109(14)
C17 0.059(2) 0.0347(18) 0.0434(19) -0.0082(15) -0.0152(17) 0.0141(16)
C18 0.0532(19) 0.0411(16) 0.0284(16) -0.0017(14) -0.0051(15) 0.0021(14)
C19 0.0418(17) 0.0412(18) 0.0335(17) 0.0009(13) 0.0022(13) 0.0061(13)
C20 0.0391(17) 0.0278(15) 0.0353(16) -0.0045(12) -0.0032(13) 0.0016(12)
C21 0.049(2) 0.058(2) 0.0414(19) 0.0149(16) 0.0032(16) 0.0109(16)
C22 0.0433(19) 0.061(2) 0.050(2) 0.0113(18) 0.0108(15) 0.0090(15)
C23 0.0373(17) 0.0390(18) 0.0397(18) -0.0043(14) -0.0036(14) 0.0022(13)
C24 0.0446(17) 0.0300(15) 0.0373(19) -0.0043(12) -0.0064(13) -0.0005(12)
C25 0.0464(17) 0.0316(15) 0.0414(19) -0.0026(13) -0.0079(14) 0.0037(13)
C26 0.0354(18) 0.052(2) 0.0404(19) -0.0006(15) -0.0046(14) -0.0049(14)
C27 0.0361(17) 0.052(2) 0.0409(18) -0.0064(15) -0.0026(14) 0.0069(14)
C28 0.0351(16) 0.0319(16) 0.0356(16) 0.0012(12) -0.0106(13) 0.0072(12)
C29 0.0359(16) 0.0355(16) 0.0413(18) 0.0018(13) -0.0070(13) -0.0021(12)
C30 0.0402(17) 0.0332(16) 0.0334(16) -0.0006(13) -0.0039(13) 0.0033(13)
N1 0.0396(15) 0.0368(14) 0.0376(14) 0.0014(11) -0.0100(12) -0.0024(11)
N2 0.0347(13) 0.0350(14) 0.0361(14) 0.0012(11) -0.0109(11) 0.0003(11)
O1 0.0522(14) 0.0455(13) 0.0433(13) 0.0022(10) -0.0064(11) -0.0081(10)
O2 0.0427(13) 0.0406(13) 0.0509(14) 0.0102(11) -0.0135(10) -0.0073(10)
O3 0.0673(17) 0.0473(15) 0.0447(14) -0.0053(11) -0.0066(12) 0.0066(12)
O4 0.0653(16) 0.0506(15) 0.0470(14) -0.0143(11) -0.0135(12) 0.0099(11)
Zn1 0.03930(18) 0.03435(18) 0.04208(19) 0.00051(17) -0.01101(15) -0.00384(15)

loop_
_atom_type_symbol
_atom_type_description
_atom_type_scat_dispersion_real
_atom_type_scat_dispersion_imag
_atom_type_scat_source
C C 0.0033 0.0016 'International Tables Vol C Tables 4.2.6.8 and 6.1.1.4'
H H 0.0000 0.0000 'International Tables Vol C Tables 4.2.6.8 and 6.1.1.4'
N N 0.0061 0.0033 'International Tables Vol C Tables 4.2.6.8 and 6.1.1.4'
O O 0.0106 0.0060 'International Tables Vol C Tables 4.2.6.8 and 6.1.1.4'
Zn Zn 0.2839 1.4301 'International Tables Vol C Tables 4.2.6.8 and 6.1.1.4'

loop_
_geom_angle_atom_site_label_1
_geom_angle_atom_site_label_2
_geom_angle_atom_site_label_3
_geom_angle
_geom_angle_site_symmetry_1
_geom_angle_site_symmetry_3
_geom_angle_publ_flag
C13 C1 C2 120.3(3) . . ?
C13 C1 H1 119.9 . . ?
C2 C1 H1 119.9 . . ?
C1 C2 C3 118.9(3) . . ?
C1 C2 C16 120.1(3) . . ?
C3 C2 C16 120.8(3) . . ?
C4 C3 C2 121.7(3) . . ?
C4 C3 H3 119.1 . . ?
C2 C3 H3 119.1 . . ?
C3 C4 C12 119.1(3) . . ?
C3 C4 H4 120.4 . . ?
C12 C4 H4 120.4 . . ?
C6 C5 C11 118.5(3) . . ?
C6 C5 H5 120.8 . . ?
C11 C5 H5 120.8 . . ?
C5 C6 C7 121.8(3) . . ?
C5 C6 H6 119.1 . . ?
C7 C6 H6 119.1 . . ?
C8 C7 C6 119.4(3) . . ?
C8 C7 C17 119.5(3) . 12_455 ?
C6 C7 C17 121.1(3) . 12_455 ?
C7 C8 C10 120.0(3) . . ?
C7 C8 H8 120.0 . . ?
C10 C8 H8 120.0 . . ?
C10 C9 C13 101.4(2) . . ?
C10 C9 C14 111.8(2) . . ?
C13 C9 C14 110.8(2) . . ?
C10 C9 C15 110.4(2) . . ?
C13 C9 C15 110.8(2) . . ?
C14 C9 C15 111.4(2) . . ?
C8 C10 C11 120.3(3) . . ?
C8 C10 C9 128.5(3) . . ?
C11 C10 C9 111.2(3) . . ?
C5 C11 C10 120.0(3) . . ?
C5 C11 C12 131.7(3) . . ?
C10 C11 C12 108.2(3) . . ?
C4 C12 C13 119.7(3) . . ?
C4 C12 C11 132.0(3) . . ?
C13 C12 C11 108.1(3) . . ?
C1 C13 C12 120.2(3) . . ?
C1 C13 C9 129.0(3) . . ?
C12 C13 C9 110.8(3) . . ?
C9 C14 H14A 109.5 . . ?
C9 C14 H14B 109.5 . . ?
H14A C14 H14B 109.5 . . ?
C9 C14 H14C 109.5 . . ?
H14A C14 H14C 109.5 . . ?
H14B C14 H14C 109.5 . . ?
C9 C15 H15A 109.5 . . ?
C9 C15 H15B 109.5 . . ?
H15A C15 H15B 109.5 . . ?
C9 C15 H15C 109.5 . . ?
H15A C15 H15C 109.5 . . ?
H15B C15 H15C 109.5 . . ?
O1 C16 O2 120.8(3) . . ?
O1 C16 C2 120.4(3) . . ?
O2 C16 C2 118.8(3) . . ?
O1 C16 Zn1 64.77(17) . . ?
O2 C16 Zn1 56.03(16) . . ?
C2 C16 Zn1 174.8(2) . . ?
O3 C17 O4 122.4(3) . . ?
O3 C17 C7 120.0(3) . 4_554 ?
O4 C17 C7 117.5(3) . 4_554 ?
O3 C17 Zn1 67.63(18) . . ?
O4 C17 Zn1 54.79(17) . . ?
C7 C17 Zn1 172.3(3) 4_554 . ?
N1 C18 C19 123.1(3) . . ?
N1 C18 H18 118.5 . . ?
C19 C18 H18 118.5 . . ?
C20 C19 C18 121.0(3) . . ?
C20 C19 H19 119.5 . . ?
C18 C19 H19 119.5 . . ?
C19 C20 C21 115.8(3) . . ?
C19 C20 C23 122.2(3) . 9_454 ?
C21 C20 C23 122.0(3) . 9_454 ?
C22 C21 C20 120.3(3) . . ?
C22 C21 H21 119.9 . . ?
C20 C21 H21 119.9 . . ?
N1 C22 C21 123.5(3) . . ?
N1 C22 H22 118.3 . . ?
C21 C22 H22 118.3 . . ?
C24 C23 C20 115.5(2) . 9 ?
C24 C23 H23A 108.4 . . ?
C20 C23 H23A 108.4 9 . ?
C24 C23 H23B 108.4 . . ?
C20 C23 H23B 108.4 9 . ?
H23A C23 H23B 107.5 . . ?
C23 C24 C25 113.1(2) . . ?
C23 C24 H24A 109.0 . . ?
C25 C24 H24A 109.0 . . ?
C23 C24 H24B 109.0 . . ?
C25 C24 H24B 109.0 . . ?
H24A C24 H24B 107.8 . . ?
C28 C25 C24 111.6(2) . . ?
C28 C25 H25A 109.3 . . ?
C24 C25 H25A 109.3 . . ?
C28 C25 H25B 109.3 . . ?
C24 C25 H25B 109.3 . . ?
H25A C25 H25B 108.0 . . ?
N2 C26 C27 123.3(3) . . ?
N2 C26 H26 118.3 . . ?
C27 C26 H26 118.3 . . ?
C26 C27 C28 119.3(3) . . ?
C26 C27 H27 120.3 . . ?
C28 C27 H27 120.3 . . ?
C29 C28 C27 117.7(3) . . ?
C29 C28 C25 120.8(3) . . ?
C27 C28 C25 121.5(3) . . ?
C28 C29 C30 119.6(3) . . ?
C28 C29 H29 120.2 . . ?
C30 C29 H29 120.2 . . ?
N2 C30 C29 123.1(3) . . ?
N2 C30 H30 118.5 . . ?
C29 C30 H30 118.5 . . ?
C18 N1 C22 116.1(3) . . ?
C18 N1 Zn1 122.1(2) . . ?
C22 N1 Zn1 121.6(2) . . ?
C30 N2 C26 117.0(3) . . ?
C30 N2 Zn1 122.2(2) . . ?
C26 N2 Zn1 120.7(2) . . ?
C16 O1 Zn1 85.56(18) . . ?
C16 O2 Zn1 93.6(2) . . ?
C17 O3 Zn1 82.91(18) . . ?
C17 O4 Zn1 94.6(2) . . ?
O4 Zn1 N2 97.65(9) . . ?
O4 Zn1 O2 154.28(9) . . ?
N2 Zn1 O2 99.48(9) . . ?
O4 Zn1 N1 101.01(10) . . ?
N2 Zn1 N1 95.64(9) . . ?
O2 Zn1 N1 96.25(9) . . ?
O4 Zn1 O1 99.32(9) . . ?
N2 Zn1 O1 95.63(8) . . ?
O2 Zn1 O1 60.05(8) . . ?
N1 Zn1 O1 155.17(9) . . ?
O4 Zn1 O3 60.06(9) . . ?
N2 Zn1 O3 157.60(10) . . ?
O2 Zn1 O3 102.25(9) . . ?
N1 Zn1 O3 87.33(9) . . ?
O1 Zn1 O3 90.59(8) . . ?
O4 Zn1 C17 30.60(10) . . ?
N2 Zn1 C17 128.21(11) . . ?
O2 Zn1 C17 129.53(10) . . ?
N1 Zn1 C17 94.57(10) . . ?
O1 Zn1 C17 95.70(9) . . ?
O3 Zn1 C17 29.46(9) . . ?
O4 Zn1 C16 127.51(10) . . ?
N2 Zn1 C16 98.77(9) . . ?
O2 Zn1 C16 30.38(9) . . ?
N1 Zn1 C16 126.28(11) . . ?
O1 Zn1 C16 29.68(9) . . ?
O3 Zn1 C16 97.25(9) . . ?
C17 Zn1 C16 114.89(11) . . ?

loop_
_geom_bond_atom_site_label_1
_geom_bond_atom_site_label_2
_geom_bond_distance
_geom_bond_site_symmetry_2
_geom_bond_publ_flag
C1 C13 1.375(4) . ?
C1 C2 1.393(4) . ?
C1 H1 0.9300 . ?
C2 C3 1.393(4) . ?
C2 C16 1.494(4) . ?
C3 C4 1.375(4) . ?
C3 H3 0.9300 . ?
C4 C12 1.393(4) . ?
C4 H4 0.9300 . ?
C5 C6 1.382(5) . ?
C5 C11 1.394(4) . ?
C5 H5 0.9300 . ?
C6 C7 1.393(5) . ?
C6 H6 0.9300 . ?
C7 C8 1.384(4) . ?
C7 C17 1.514(4) 12_455 ?
C8 C10 1.379(4) . ?
C8 H8 0.9300 . ?
C9 C10 1.505(4) . ?
C9 C13 1.523(4) . ?
C9 C14 1.529(4) . ?
C9 C15 1.539(4) . ?
C10 C11 1.409(4) . ?
C11 C12 1.464(4) . ?
C12 C13 1.409(4) . ?
C14 H14A 0.9600 . ?
C14 H14B 0.9600 . ?
C14 H14C 0.9600 . ?
C15 H15A 0.9600 . ?
C15 H15B 0.9600 . ?
C15 H15C 0.9600 . ?
C16 O1 1.250(4) . ?
C16 O2 1.276(4) . ?
C16 Zn1 2.518(3) . ?
C17 O3 1.238(4) . ?
C17 O4 1.276(4) . ?
C17 C7 1.514(4) 4_554 ?
C17 Zn1 2.498(3) . ?
C18 N1 1.327(4) . ?
C18 C19 1.375(4) . ?
C18 H18 0.9300 . ?
C19 C20 1.372(4) . ?
C19 H19 0.9300 . ?
C20 C21 1.375(4) . ?
C20 C23 1.512(4) 9_454 ?
C21 C22 1.372(5) . ?
C21 H21 0.9300 . ?
C22 N1 1.340(4) . ?
C22 H22 0.9300 . ?
C23 C24 1.511(4) . ?
C23 C20 1.512(4) 9 ?
C23 H23A 0.9700 . ?
C23 H23B 0.9700 . ?
C24 C25 1.521(4) . ?
C24 H24A 0.9700 . ?
C24 H24B 0.9700 . ?
C25 C28 1.510(4) . ?
C25 H25A 0.9700 . ?
C25 H25B 0.9700 . ?
C26 N2 1.338(4) . ?
C26 C27 1.381(4) . ?
C26 H26 0.9300 . ?
C27 C28 1.378(4) . ?
C27 H27 0.9300 . ?
C28 C29 1.378(4) . ?
C29 C30 1.384(4) . ?
C29 H29 0.9300 . ?
C30 N2 1.330(4) . ?
C30 H30 0.9300 . ?
N1 Zn1 2.106(2) . ?
N2 Zn1 2.081(2) . ?
O1 Zn1 2.284(2) . ?
O2 Zn1 2.092(2) . ?
O3 Zn1 2.328(2) . ?
O4 Zn1 2.048(3) . ?

loop_
_geom_torsion_atom_site_label_1
_geom_torsion_atom_site_label_2
_geom_torsion_atom_site_label_3
_geom_torsion_atom_site_label_4
_geom_torsion
_geom_torsion_site_symmetry_1
_geom_torsion_site_symmetry_2
_geom_torsion_site_symmetry_3
_geom_torsion_site_symmetry_4
_geom_torsion_publ_flag
C13 C1 C2 C3 0.5(4) . . . . ?
C13 C1 C2 C16 -176.1(3) . . . . ?
C1 C2 C3 C4 -0.1(4) . . . . ?
C16 C2 C3 C4 176.5(3) . . . . ?
C2 C3 C4 C12 0.1(4) . . . . ?
C11 C5 C6 C7 0.2(5) . . . . ?
C5 C6 C7 C8 2.7(5) . . . . ?
C5 C6 C7 C17 -176.2(3) . . . 12_455 ?
C6 C7 C8 C10 -2.6(4) . . . . ?
C17 C7 C8 C10 176.3(3) 12_455 . . . ?
C7 C8 C10 C11 -0.3(4) . . . . ?
C7 C8 C10 C9 -178.1(3) . . . . ?
C13 C9 C10 C8 172.2(3) . . . . ?
C14 C9 C10 C8 54.2(4) . . . . ?
C15 C9 C10 C8 -70.4(4) . . . . ?
C13 C9 C10 C11 -5.7(3) . . . . ?
C14 C9 C10 C11 -123.7(3) . . . . ?
C15 C9 C10 C11 111.7(3) . . . . ?
C6 C5 C11 C10 -3.1(4) . . . . ?
C6 C5 C11 C12 171.9(3) . . . . ?
C8 C10 C11 C5 3.2(4) . . . . ?
C9 C10 C11 C5 -178.6(3) . . . . ?
C8 C10 C11 C12 -172.9(2) . . . . ?
C9 C10 C11 C12 5.3(3) . . . . ?
C3 C4 C12 C13 -0.5(4) . . . . ?
C3 C4 C12 C11 -175.7(3) . . . . ?
C5 C11 C12 C4 -2.2(5) . . . . ?
C10 C11 C12 C4 173.3(3) . . . . ?
C5 C11 C12 C13 -177.8(3) . . . . ?
C10 C11 C12 C13 -2.3(3) . . . . ?
C2 C1 C13 C12 -0.8(4) . . . . ?
C2 C1 C13 C9 177.3(3) . . . . ?
C4 C12 C13 C1 0.9(4) . . . . ?
C11 C12 C13 C1 177.1(2) . . . . ?
C4 C12 C13 C9 -177.6(3) . . . . ?
C11 C12 C13 C9 -1.4(3) . . . . ?
C10 C9 C13 C1 -174.1(3) . . . . ?
C14 C9 C13 C1 -55.4(4) . . . . ?
C15 C9 C13 C1 68.8(4) . . . . ?
C10 C9 C13 C12 4.2(3) . . . . ?
C14 C9 C13 C12 123.0(3) . . . . ?
C15 C9 C13 C12 -112.9(3) . . . . ?
C1 C2 C16 O1 172.2(3) . . . . ?
C3 C2 C16 O1 -4.4(4) . . . . ?
C1 C2 C16 O2 -6.7(4) . . . . ?
C3 C2 C16 O2 176.7(3) . . . . ?
C1 C2 C16 Zn1 1(2) . . . . ?
C3 C2 C16 Zn1 -175(2) . . . . ?
N1 C18 C19 C20 2.0(5) . . . . ?
C18 C19 C20 C21 -5.5(4) . . . . ?
C18 C19 C20 C23 172.0(3) . . . 9_454 ?
C19 C20 C21 C22 4.4(5) . . . . ?
C23 C20 C21 C22 -173.1(3) 9_454 . . . ?
C20 C21 C22 N1 0.2(6) . . . . ?
C20 C23 C24 C25 179.1(2) 9 . . . ?
C23 C24 C25 C28 -60.8(3) . . . . ?
N2 C26 C27 C28 0.0(5) . . . . ?
C26 C27 C28 C29 -0.6(4) . . . . ?
C26 C27 C28 C25 -177.5(3) . . . . ?
C24 C25 C28 C29 -70.2(4) . . . . ?
C24 C25 C28 C27 106.6(3) . . . . ?
C27 C28 C29 C30 1.1(4) . . . . ?
C25 C28 C29 C30 178.0(3) . . . . ?
C28 C29 C30 N2 -1.1(4) . . . . ?
C19 C18 N1 C22 2.8(4) . . . . ?
C19 C18 N1 Zn1 -171.0(2) . . . . ?
C21 C22 N1 C18 -3.9(5) . . . . ?
C21 C22 N1 Zn1 169.9(3) . . . . ?
C29 C30 N2 C26 0.5(4) . . . . ?
C29 C30 N2 Zn1 178.0(2) . . . . ?
C27 C26 N2 C30 0.1(5) . . . . ?
C27 C26 N2 Zn1 -177.5(2) . . . . ?
O2 C16 O1 Zn1 -0.2(3) . . . . ?
C2 C16 O1 Zn1 -179.1(3) . . . . ?
O1 C16 O2 Zn1 0.2(3) . . . . ?
C2 C16 O2 Zn1 179.1(2) . . . . ?
O4 C17 O3 Zn1 0.3(3) . . . . ?
C7 C17 O3 Zn1 -179.1(3) 4_554 . . . ?
O3 C17 O4 Zn1 -0.3(3) . . . . ?
C7 C17 O4 Zn1 179.1(2) 4_554 . . . ?
C17 O4 Zn1 N2 -177.55(18) . . . . ?
C17 O4 Zn1 O2 51.0(3) . . . . ?
C17 O4 Zn1 N1 -80.24(19) . . . . ?
C17 O4 Zn1 O1 85.43(18) . . . . ?
C17 O4 Zn1 O3 0.16(17) . . . . ?
C17 O4 Zn1 C16 75.2(2) . . . . ?
C30 N2 Zn1 O4 0.2(2) . . . . ?
C26 N2 Zn1 O4 177.6(2) . . . . ?
C30 N2 Zn1 O2 160.9(2) . . . . ?
C26 N2 Zn1 O2 -21.6(2) . . . . ?
C30 N2 Zn1 N1 -101.8(2) . . . . ?
C26 N2 Zn1 N1 75.7(2) . . . . ?
C30 N2 Zn1 O1 100.4(2) . . . . ?
C26 N2 Zn1 O1 -82.2(2) . . . . ?
C30 N2 Zn1 O3 -5.1(4) . . . . ?
C26 N2 Zn1 O3 172.4(2) . . . . ?
C30 N2 Zn1 C17 -1.4(3) . . . . ?
C26 N2 Zn1 C17 176.0(2) . . . . ?
C30 N2 Zn1 C16 130.1(2) . . . . ?
C26 N2 Zn1 C16 -52.4(2) . . . . ?
C16 O2 Zn1 O4 39.9(3) . . . . ?
C16 O2 Zn1 N2 -91.18(18) . . . . ?
C16 O2 Zn1 N1 172.01(18) . . . . ?
C16 O2 Zn1 O1 -0.13(16) . . . . ?
C16 O2 Zn1 O3 83.39(18) . . . . ?
C16 O2 Zn1 C17 70.8(2) . . . . ?
C18 N1 Zn1 O4 179.3(2) . . . . ?
C22 N1 Zn1 O4 5.8(3) . . . . ?
C18 N1 Zn1 N2 -81.8(2) . . . . ?
C22 N1 Zn1 N2 104.8(3) . . . . ?
C18 N1 Zn1 O2 18.4(2) . . . . ?
C22 N1 Zn1 O2 -155.0(3) . . . . ?
C18 N1 Zn1 O1 34.8(4) . . . . ?
C22 N1 Zn1 O1 -138.6(3) . . . . ?
C18 N1 Zn1 O3 120.5(2) . . . . ?
C22 N1 Zn1 O3 -53.0(3) . . . . ?
C18 N1 Zn1 C17 149.0(2) . . . . ?
C22 N1 Zn1 C17 -24.4(3) . . . . ?
C18 N1 Zn1 C16 23.4(3) . . . . ?
C22 N1 Zn1 C16 -150.0(2) . . . . ?
C16 O1 Zn1 O4 -163.43(18) . . . . ?
C16 O1 Zn1 N2 97.85(18) . . . . ?
C16 O1 Zn1 O2 0.13(17) . . . . ?
C16 O1 Zn1 N1 -18.8(3) . . . . ?
C16 O1 Zn1 O3 -103.70(17) . . . . ?
C16 O1 Zn1 C17 -132.77(19) . . . . ?
C17 O3 Zn1 O4 -0.16(18) . . . . ?
C17 O3 Zn1 N2 5.8(3) . . . . ?
C17 O3 Zn1 O2 -160.02(18) . . . . ?
C17 O3 Zn1 N1 104.2(2) . . . . ?
C17 O3 Zn1 O1 -100.59(19) . . . . ?
C17 O3 Zn1 C16 -129.6(2) . . . . ?
O3 C17 Zn1 O4 179.7(3) . . . . ?
C7 C17 Zn1 O4 -5.9(15) 4_554 . . . ?
O3 C17 Zn1 N2 -177.18(17) . . . . ?
O4 C17 Zn1 N2 3.1(2) . . . . ?
C7 C17 Zn1 N2 -2.8(16) 4_554 . . . ?
O3 C17 Zn1 O2 25.7(2) . . . . ?
O4 C17 Zn1 O2 -154.06(17) . . . . ?
C7 C17 Zn1 O2 -159.9(16) 4_554 . . . ?
O3 C17 Zn1 N1 -76.32(19) . . . . ?
O4 C17 Zn1 N1 103.96(18) . . . . ?
C7 C17 Zn1 N1 98.1(16) 4_554 . . . ?
O3 C17 Zn1 O1 81.04(18) . . . . ?
O4 C17 Zn1 O1 -98.68(18) . . . . ?
C7 C17 Zn1 O1 -104.5(16) 4_554 . . . ?
O4 C17 Zn1 O3 -179.7(3) . . . . ?
C7 C17 Zn1 O3 174.4(17) 4_554 . . . ?
O3 C17 Zn1 C16 57.4(2) . . . . ?
O4 C17 Zn1 C16 -122.30(18) . . . . ?
C7 C17 Zn1 C16 -128.2(16) 4_554 . . . ?
O1 C16 Zn1 O4 20.8(2) . . . . ?
O2 C16 Zn1 O4 -159.43(16) . . . . ?
C2 C16 Zn1 O4 -168(2) . . . . ?
O1 C16 Zn1 N2 -85.97(18) . . . . ?
O2 C16 Zn1 N2 93.82(18) . . . . ?
C2 C16 Zn1 N2 86(2) . . . . ?
O1 C16 Zn1 O2 -179.8(3) . . . . ?
C2 C16 Zn1 O2 -8(2) . . . . ?
O1 C16 Zn1 N1 170.35(16) . . . . ?
O2 C16 Zn1 N1 -9.9(2) . . . . ?
C2 C16 Zn1 N1 -18(2) . . . . ?
O2 C16 Zn1 O1 179.8(3) . . . . ?
C2 C16 Zn1 O1 171(2) . . . . ?
O1 C16 Zn1 O3 78.33(17) . . . . ?
O2 C16 Zn1 O3 -101.89(18) . . . . ?
C2 C16 Zn1 O3 -110(2) . . . . ?
O1 C16 Zn1 C17 53.6(2) . . . . ?
O2 C16 Zn1 C17 -126.58(18) . . . . ?
C2 C16 Zn1 C17 -135(2) . . . . ?
